data_4070150
loop_
_publ_author_name
'Sun, Yan'
'Zhang, Zhengxing'
'Wang, Xu'
'Li, Xiaoqing'
'Weng, Linhong'
'Zhou, Xigeng'

_publ_section_title
;
 Lanthanide-Induced Diinsertion of Isocyanates into the N&#x2212;H Bond:
 Synthesis, Structure, and Reactivity of Organolanthanides Containing
 Diureido Ligands
;
_journal_issue 21
_journal_name_full Organometallics
_journal_page_first 6320
_journal_paper_doi 10.1021/om900631j
_journal_volume 28
_journal_year 2009
_chemical_formula_sum 'C49 H61 Cl4 Er2 N8 O4'
_chemical_formula_weight 1302.38
_chemical_name_systematic
; 
 ? 
;
_space_group_IT_number 2
_symmetry_cell_setting triclinic
_symmetry_space_group_name_Hall '-P 1'
_symmetry_space_group_name_H-M 'P -1'
_atom_sites_solution_hydrogens geom
_atom_sites_solution_primary direct
_atom_sites_solution_secondary difmap
_audit_creation_method SHELXL-97
_cell_angle_alpha 93.367(5)
_cell_angle_beta 94.006(5)
_cell_angle_gamma 93.083(6)
_cell_formula_units_Z 2
_cell_length_a 8.773(4)
_cell_length_b 14.532(6)
_cell_length_c 20.903(9)
_cell_measurement_reflns_used 5661
_cell_measurement_temperature 293(2)
_cell_measurement_theta_max 26.1895
_cell_measurement_theta_min 2.481
_cell_volume 2649(2)
_computing_cell_refinement 'Bruker SMART'
_computing_data_collection 'Bruker SMART'
_computing_data_reduction 'Bruker SHELXTL'
_computing_molecular_graphics 'Bruker SHELXTL'
_computing_publication_material 'Bruker SHELXTL'
_computing_structure_refinement 'SHELXL-97 (Sheldrick, 1997)'
_computing_structure_solution 'SHELXS-97 (Sheldrick, 1990)'
_diffrn_ambient_temperature 293(2)
_diffrn_measured_fraction_theta_full 0.976
_diffrn_measured_fraction_theta_max 0.976
_diffrn_measurement_device_type 'CCD area detector'
_diffrn_measurement_method 'phi and omega scans'
_diffrn_radiation_monochromator graphite
_diffrn_radiation_source 'fine-focus sealed tube'
_diffrn_radiation_type MoK\a
_diffrn_radiation_wavelength 0.71073
_diffrn_reflns_av_R_equivalents 0.0359
_diffrn_reflns_av_sigmaI/netI 0.0528
_diffrn_reflns_limit_h_max 10
_diffrn_reflns_limit_h_min -10
_diffrn_reflns_limit_k_max 13
_diffrn_reflns_limit_k_min -17
_diffrn_reflns_limit_l_max 24
_diffrn_reflns_limit_l_min -24
_diffrn_reflns_number 10927
_diffrn_reflns_theta_full 25.01
_diffrn_reflns_theta_max 25.01
_diffrn_reflns_theta_min 1.66
_exptl_absorpt_coefficient_mu 3.397
_exptl_absorpt_correction_T_max 0.7275
_exptl_absorpt_correction_T_min 0.6297
_exptl_absorpt_correction_type multi-scan
_exptl_absorpt_process_details sadabs
_exptl_crystal_colour red
_exptl_crystal_density_diffrn 1.633
_exptl_crystal_density_method 'not measured'
_exptl_crystal_description prism
_exptl_crystal_F_000 1294
_exptl_crystal_size_max 0.15
_exptl_crystal_size_mid 0.12
_exptl_crystal_size_min 0.10
_refine_diff_density_max 1.419
_refine_diff_density_min -1.271
_refine_diff_density_rms 0.135
_refine_ls_extinction_method none
_refine_ls_goodness_of_fit_ref 0.997
_refine_ls_hydrogen_treatment mixed
_refine_ls_matrix_type full
_refine_ls_number_parameters 595
_refine_ls_number_reflns 9134
_refine_ls_number_restraints 5
_refine_ls_restrained_S_all 0.997
_refine_ls_R_factor_all 0.0707
_refine_ls_R_factor_gt 0.0488
_refine_ls_shift/su_max 0.001
_refine_ls_shift/su_mean 0.000
_refine_ls_structure_factor_coef Fsqd
_refine_ls_weighting_details 'calc w=1/[\s^2^(Fo^2^)+(0.0808P)^2^+1.5842P] where P=(Fo^2^+2Fc^2^)/3'
_refine_ls_weighting_scheme calc
_refine_ls_wR_factor_gt 0.1207
_refine_ls_wR_factor_ref 0.1329
_reflns_number_gt 6705
_reflns_number_total 9134
_reflns_threshold_expression >2sigma(I)
_cod_data_source_file om900631j_si_002.cif
_cod_data_source_block f80429b
_cod_depositor_comments
;
The following automatic conversions were performed:

'_symmetry_cell_setting' value 'Triclinic' changed to 'triclinic'
according to /home/saulius/struct/CIF-dictionaries/cif_core.dic
dictionary named 'cif_core.dic' version 2.4.2 from 2011-04-26.

Automatic conversion script
Id: cif_fix_values 1715 2011-07-08 13:25:40Z adriana 
;
_cod_original_sg_symbol_H-M P-1
_cod_database_code 4070150

loop_
_symmetry_equiv_pos_as_xyz
'x, y, z'
'-x, -y, -z'

loop_
_atom_site_label
_atom_site_type_symbol
_atom_site_fract_x
_atom_site_fract_y
_atom_site_fract_z
_atom_site_U_iso_or_equiv
_atom_site_adp_type
_atom_site_occupancy
_atom_site_symmetry_multiplicity
_atom_site_calc_flag
_atom_site_refinement_flags
Er1 Er 0.52182(4) 0.40037(2) 0.299407(16) 0.03983(12) Uani 1 1 d .
N1 N 0.4012(8) 0.3932(4) 0.1905(3) 0.0485(16) Uani 1 1 d .
N2 N 0.5454(7) 0.5192(4) 0.2262(3) 0.0388(14) Uani 1 1 d .
N3 N 0.6684(7) 0.6457(4) 0.2845(3) 0.0396(14) Uani 1 1 d .
N4 N 0.8718(7) 0.6241(5) 0.3583(3) 0.0443(16) Uani 1 1 d D
H4' H 0.893(4) 0.674(3) 0.341(4) 0.053 Uiso 1 1 d D
O1 O 0.5479(6) 0.6648(3) 0.1876(2) 0.0445(13) Uani 1 1 d .
O2 O 0.6746(7) 0.5183(4) 0.3451(2) 0.0524(14) Uani 1 1 d .
Cl1 Cl 0.5510(4) 0.7461(3) 0.43077(15) 0.1075(11) Uani 1 1 d .
Cl2 Cl 1.1469(4) 0.7457(3) 0.48926(16) 0.1138(12) Uani 1 1 d .
C1 C 0.665(2) 0.2751(12) 0.2338(6) 0.105(5) Uani 1 1 d .
H1A H 0.6404 0.2693 0.1897 0.126 Uiso 1 1 calc R
C2 C 0.5923(13) 0.2294(7) 0.2792(9) 0.095(4) Uani 1 1 d .
H2A H 0.5084 0.1873 0.2717 0.114 Uiso 1 1 calc R
C3 C 0.6624(16) 0.2559(9) 0.3359(6) 0.081(3) Uani 1 1 d .
H3A H 0.6360 0.2352 0.3751 0.097 Uiso 1 1 calc R
C4 C 0.7763(16) 0.3168(9) 0.3278(8) 0.093(4) Uani 1 1 d .
H4A H 0.8432 0.3455 0.3604 0.112 Uiso 1 1 calc R
C5 C 0.7791(17) 0.3302(9) 0.2642(10) 0.115(6) Uani 1 1 d .
H5A H 0.8468 0.3699 0.2453 0.138 Uiso 1 1 calc R
C6 C 0.3856(17) 0.3824(15) 0.4062(6) 0.114(6) Uani 1 1 d .
H6A H 0.4465 0.3629 0.4405 0.136 Uiso 1 1 calc R
C7 C 0.3633(14) 0.4731(10) 0.3910(6) 0.084(4) Uani 1 1 d .
H7A H 0.4067 0.5264 0.4134 0.101 Uiso 1 1 calc R
C8 C 0.2686(15) 0.4686(12) 0.3387(7) 0.096(4) Uani 1 1 d .
H8A H 0.2350 0.5197 0.3182 0.115 Uiso 1 1 calc R
C9 C 0.2271(15) 0.3794(16) 0.3189(8) 0.117(6) Uani 1 1 d .
H9A H 0.1614 0.3590 0.2835 0.140 Uiso 1 1 calc R
C10 C 0.299(2) 0.3275(10) 0.3599(12) 0.126(7) Uani 1 1 d .
H10A H 0.2912 0.2633 0.3578 0.152 Uiso 1 1 calc R
C11 C 0.4579(8) 0.4750(5) 0.1739(4) 0.0397(17) Uani 1 1 d .
C12 C 0.4310(9) 0.5025(6) 0.1114(4) 0.048(2) Uani 1 1 d .
H12A H 0.4707 0.5591 0.0995 0.058 Uiso 1 1 calc R
C13 C 0.3447(11) 0.4436(7) 0.0684(4) 0.064(3) Uani 1 1 d .
H13A H 0.3273 0.4598 0.0263 0.077 Uiso 1 1 calc R
C14 C 0.2828(12) 0.3609(7) 0.0860(5) 0.071(3) Uani 1 1 d .
H14A H 0.2202 0.3222 0.0570 0.085 Uiso 1 1 calc R
C15 C 0.3163(11) 0.3373(6) 0.1476(4) 0.064(2) Uani 1 1 d .
H15A H 0.2786 0.2805 0.1599 0.076 Uiso 1 1 calc R
C16 C 0.5813(8) 0.6098(5) 0.2279(3) 0.0352(16) Uani 1 1 d .
C17 C 0.6887(10) 0.7480(5) 0.2939(4) 0.053(2) Uani 1 1 d .
H17A H 0.7279 0.7727 0.2558 0.064 Uiso 1 1 calc R
H17B H 0.7636 0.7643 0.3297 0.064 Uiso 1 1 calc RD
C18 C 0.5393(11) 0.7916(6) 0.3071(5) 0.067(3) Uani 1 1 d .
H18A H 0.5626 0.8559 0.3212 0.081 Uiso 1 1 calc R
H18B H 0.4765 0.7903 0.2669 0.081 Uiso 1 1 calc R
C19 C 0.4482(14) 0.7488(9) 0.3549(6) 0.095(4) Uani 1 1 d .
H19A H 0.4154 0.6862 0.3393 0.114 Uiso 1 1 calc R
H19B H 0.3573 0.7829 0.3600 0.114 Uiso 1 1 calc R
C20 C 0.7369(9) 0.5923(5) 0.3304(3) 0.0404(18) Uani 1 1 d .
C21 C 0.9469(11) 0.5785(7) 0.4112(4) 0.062(2) Uani 1 1 d .
H21A H 1.0569 0.5854 0.4087 0.074 Uiso 1 1 calc R
H21B H 0.9172 0.5130 0.4067 0.074 Uiso 1 1 calc R
C22 C 0.9071(13) 0.6169(7) 0.4757(4) 0.075(3) Uani 1 1 d .
H22A H 0.7976 0.6069 0.4784 0.090 Uiso 1 1 calc R
H22B H 0.9572 0.5820 0.5084 0.090 Uiso 1 1 calc R
C23 C 0.9485(14) 0.7151(9) 0.4909(5) 0.087(3) Uani 1 1 d .
H23A H 0.9168 0.7321 0.5334 0.104 Uiso 1 1 calc R
H23B H 0.8920 0.7507 0.4605 0.104 Uiso 1 1 calc R
Er2 Er -0.01363(4) 0.97549(2) 0.165558(16) 0.04119(12) Uani 1 1 d .
N5 N -0.0727(8) 0.9948(5) 0.2768(3) 0.0512(17) Uani 1 1 d .
N6 N 0.0478(7) 0.8715(4) 0.2462(3) 0.0396(15) Uani 1 1 d .
N7 N 0.1492(7) 0.7453(4) 0.1942(3) 0.0408(15) Uani 1 1 d .
N8 N 0.3210(7) 0.7719(5) 0.1160(3) 0.0450(16) Uani 1 1 d D
H8' H 0.361(9) 0.732(4) 0.140(3) 0.054 Uiso 1 1 d D
O3 O 0.0778(6) 0.7347(4) 0.2949(2) 0.0458(13) Uani 1 1 d .
O4 O 0.1235(7) 0.8606(4) 0.1245(2) 0.0536(15) Uani 1 1 d .
Cl3 Cl -0.0410(5) 0.5979(4) 0.06499(19) 0.169(2) Uani 1 1 d .
Cl4 Cl 0.1754(6) 0.7053(4) -0.0651(2) 0.169(2) Uani 1 1 d .
C24 C -0.2920(13) 1.0160(9) 0.1265(8) 0.098(5) Uani 1 1 d .
H24A H -0.3210 1.0754 0.1367 0.118 Uiso 1 1 calc R
C25 C -0.2217(13) 0.9871(8) 0.0710(6) 0.085(4) Uani 1 1 d .
H25A H -0.1925 1.0234 0.0382 0.102 Uiso 1 1 calc R
C26 C -0.2052(11) 0.8943(8) 0.0752(5) 0.071(3) Uani 1 1 d .
H26A H -0.1644 0.8556 0.0446 0.085 Uiso 1 1 calc R
C27 C -0.2581(12) 0.8681(8) 0.1311(5) 0.071(3) Uani 1 1 d .
H27A H -0.2585 0.8087 0.1455 0.085 Uiso 1 1 calc R
C28 C -0.3100(13) 0.9427(10) 0.1624(6) 0.085(3) Uani 1 1 d .
H28A H -0.3513 0.9433 0.2022 0.102 Uiso 1 1 calc R
C29 C 0.0924(15) 1.1241(8) 0.1137(6) 0.085(3) Uani 1 1 d .
H29A H 0.0412 1.1377 0.0753 0.102 Uiso 1 1 calc R
C30 C 0.2164(14) 1.0725(7) 0.1187(7) 0.083(3) Uani 1 1 d .
H30A H 0.2651 1.0453 0.0849 0.099 Uiso 1 1 calc R
C31 C 0.2563(12) 1.0678(8) 0.1828(7) 0.083(3) Uani 1 1 d .
H31A H 0.3365 1.0351 0.1995 0.099 Uiso 1 1 calc R
C32 C 0.1644(16) 1.1167(9) 0.2180(6) 0.088(4) Uani 1 1 d .
H32A H 0.1704 1.1255 0.2626 0.106 Uiso 1 1 calc R
C33 C 0.0540(14) 1.1531(6) 0.1733(7) 0.083(4) Uani 1 1 d .
H33A H -0.0268 1.1890 0.1831 0.100 Uiso 1 1 calc R
C34 C -0.0080(8) 0.9199(5) 0.2976(3) 0.0413(18) Uani 1 1 d .
C35 C 0.0003(10) 0.9012(7) 0.3636(4) 0.057(2) Uani 1 1 d .
H35A H 0.0463 0.8494 0.3782 0.068 Uiso 1 1 calc R
C36 C -0.0615(13) 0.9617(8) 0.4040(5) 0.077(3) Uani 1 1 d .
H36A H -0.0593 0.9507 0.4475 0.093 Uiso 1 1 calc R
C37 C -0.1284(15) 1.0400(8) 0.3829(5) 0.095(4) Uani 1 1 d .
H37A H -0.1682 1.0817 0.4119 0.114 Uiso 1 1 calc R
C38 C -0.1351(13) 1.0549(7) 0.3190(5) 0.077(3) Uani 1 1 d .
H38A H -0.1822 1.1062 0.3041 0.092 Uiso 1 1 calc R
C39 C 0.0875(8) 0.7856(5) 0.2498(3) 0.0367(17) Uani 1 1 d .
C40 C 0.1741(10) 0.6463(5) 0.1930(4) 0.054(2) Uani 1 1 d .
H40A H 0.2382 0.6344 0.2310 0.065 Uiso 1 1 calc R
H40B H 0.2294 0.6300 0.1558 0.065 Uiso 1 1 calc R
C41 C 0.0288(12) 0.5844(7) 0.1907(5) 0.067(3) Uani 1 1 d .
H41A H 0.0564 0.5210 0.1838 0.081 Uiso 1 1 calc R
H41B H -0.0121 0.5900 0.2326 0.081 Uiso 1 1 calc R
C42 C -0.0942(15) 0.6007(11) 0.1424(7) 0.121(5) Uani 1 1 d .
H42A H -0.1334 0.6605 0.1528 0.145 Uiso 1 1 calc R
H42B H -0.1770 0.5543 0.1450 0.145 Uiso 1 1 calc R
C43 C 0.1958(9) 0.7964(5) 0.1439(3) 0.0389(17) Uani 1 1 d .
C44 C 0.3683(10) 0.8154(6) 0.0595(4) 0.054(2) Uani 1 1 d .
H44A H 0.4449 0.8648 0.0726 0.065 Uiso 1 1 calc R
H44B H 0.2810 0.8425 0.0385 0.065 Uiso 1 1 calc R
C45 C 0.4333(14) 0.7487(8) 0.0125(5) 0.088(4) Uani 1 1 d .
H45A H 0.4675 0.7825 -0.0231 0.106 Uiso 1 1 calc R
H45B H 0.5225 0.7235 0.0334 0.106 Uiso 1 1 calc R
C46 C 0.3262(14) 0.6710(9) -0.0138(5) 0.084(3) Uani 1 1 d .
H46A H 0.2838 0.6406 0.0216 0.101 Uiso 1 1 calc R
H46B H 0.3829 0.6263 -0.0373 0.101 Uiso 1 1 calc R
C47 C 0.368(4) 0.040(2) 0.3707(13) 0.315(17) Uiso 1 1 d D
H47A H 0.2898 0.0680 0.3453 0.472 Uiso 1 1 calc R
H47B H 0.3619 -0.0256 0.3600 0.472 Uiso 1 1 calc R
H47C H 0.4665 0.0656 0.3620 0.472 Uiso 1 1 calc R
C48 C 0.344(3) 0.057(2) 0.4387(13) 0.275(14) Uiso 1 1 d D
H48A H 0.2440 0.0323 0.4482 0.330 Uiso 1 1 calc R
H48B H 0.3536 0.1223 0.4508 0.330 Uiso 1 1 calc R
C49 C 0.467(4) 0.008(3) 0.4737(14) 0.288(17) Uiso 1 1 d D
H49A H 0.4424 -0.0550 0.4562 0.346 Uiso 1 1 calc R
H49B H 0.5550 0.0280 0.4512 0.346 Uiso 1 1 calc R

loop_
_atom_site_aniso_label
_atom_site_aniso_U_11
_atom_site_aniso_U_22
_atom_site_aniso_U_33
_atom_site_aniso_U_23
_atom_site_aniso_U_13
_atom_site_aniso_U_12
Er1 0.0400(2) 0.0349(2) 0.0467(2) 0.01288(15) 0.01090(15) 0.00045(15)
N1 0.049(4) 0.042(4) 0.053(4) 0.002(3) 0.004(3) -0.014(3)
N2 0.047(4) 0.030(3) 0.039(3) 0.007(3) 0.000(3) -0.005(3)
N3 0.043(4) 0.031(3) 0.044(3) 0.009(3) -0.002(3) -0.001(3)
N4 0.035(4) 0.051(4) 0.048(4) 0.015(3) 0.000(3) -0.003(3)
O1 0.047(3) 0.036(3) 0.050(3) 0.014(2) -0.004(2) -0.003(2)
O2 0.062(4) 0.047(3) 0.046(3) 0.019(3) -0.008(3) -0.012(3)
Cl1 0.096(2) 0.152(3) 0.0787(19) 0.010(2) 0.0130(17) 0.027(2)
Cl2 0.113(3) 0.137(3) 0.083(2) 0.000(2) -0.0219(19) -0.026(2)
C1 0.126(13) 0.123(13) 0.073(8) -0.002(8) 0.013(8) 0.073(11)
C2 0.066(8) 0.034(6) 0.182(15) -0.006(8) -0.009(9) 0.008(5)
C3 0.090(9) 0.075(8) 0.085(8) 0.026(7) 0.019(7) 0.035(7)
C4 0.077(9) 0.060(8) 0.137(12) -0.010(8) -0.037(8) 0.023(7)
C5 0.081(10) 0.075(9) 0.205(19) 0.042(11) 0.079(12) 0.031(8)
C6 0.099(11) 0.186(18) 0.075(8) 0.070(10) 0.055(8) 0.055(11)
C7 0.074(8) 0.097(10) 0.081(8) -0.018(7) 0.043(7) -0.015(7)
C8 0.068(8) 0.132(13) 0.103(10) 0.045(9) 0.045(7) 0.052(9)
C9 0.055(8) 0.171(18) 0.121(13) -0.022(13) 0.036(8) -0.031(10)
C10 0.130(15) 0.083(10) 0.182(18) 0.035(12) 0.117(14) -0.011(10)
C11 0.037(4) 0.032(4) 0.051(4) 0.006(3) 0.006(3) 0.006(3)
C12 0.053(5) 0.047(5) 0.043(4) 0.000(4) -0.008(4) 0.008(4)
C13 0.076(7) 0.060(6) 0.054(5) -0.001(5) -0.009(5) 0.011(5)
C14 0.076(7) 0.056(6) 0.073(6) -0.008(5) -0.021(5) -0.014(5)
C15 0.065(6) 0.053(6) 0.070(6) 0.002(5) -0.001(5) -0.016(5)
C16 0.027(4) 0.036(4) 0.044(4) 0.005(3) 0.006(3) -0.002(3)
C17 0.069(6) 0.027(4) 0.061(5) 0.011(4) -0.005(4) -0.008(4)
C18 0.069(7) 0.045(6) 0.085(7) -0.007(5) -0.006(5) 0.006(5)
C19 0.087(9) 0.094(9) 0.102(9) -0.019(7) -0.001(7) 0.026(7)
C20 0.045(5) 0.041(5) 0.038(4) 0.005(3) 0.008(3) 0.010(4)
C21 0.061(6) 0.077(7) 0.048(5) 0.009(4) -0.011(4) 0.018(5)
C22 0.096(8) 0.082(8) 0.051(5) 0.021(5) 0.013(5) 0.011(6)
C23 0.106(9) 0.103(10) 0.052(6) -0.004(6) 0.012(6) 0.015(7)
Er2 0.0430(2) 0.0340(2) 0.0472(2) 0.00748(15) 0.00270(16) 0.00367(16)
N5 0.060(5) 0.044(4) 0.051(4) -0.005(3) 0.011(3) 0.007(3)
N6 0.049(4) 0.036(4) 0.034(3) 0.001(3) 0.005(3) 0.005(3)
N7 0.043(4) 0.038(4) 0.043(3) 0.008(3) 0.009(3) 0.008(3)
N8 0.041(4) 0.056(4) 0.041(4) 0.014(3) 0.006(3) 0.011(3)
O3 0.049(3) 0.050(3) 0.040(3) 0.014(2) 0.008(2) -0.002(3)
O4 0.069(4) 0.055(4) 0.042(3) 0.019(3) 0.011(3) 0.024(3)
Cl3 0.127(3) 0.284(7) 0.086(2) 0.008(3) -0.025(2) -0.039(4)
Cl4 0.137(4) 0.253(6) 0.119(3) 0.071(4) -0.030(3) 0.005(4)
C24 0.067(8) 0.082(9) 0.138(12) -0.026(9) -0.045(8) 0.031(7)
C25 0.083(8) 0.073(8) 0.096(8) 0.051(7) -0.043(7) -0.017(6)
C26 0.056(6) 0.081(8) 0.069(6) -0.010(6) -0.019(5) -0.005(5)
C27 0.065(7) 0.062(7) 0.081(7) 0.020(6) -0.024(6) -0.017(5)
C28 0.060(7) 0.115(11) 0.080(7) 0.011(8) -0.003(6) 0.001(7)
C29 0.100(9) 0.060(7) 0.093(9) 0.031(6) -0.006(7) -0.025(7)
C30 0.080(8) 0.056(7) 0.113(10) -0.003(6) 0.041(7) -0.022(6)
C31 0.050(6) 0.078(8) 0.117(10) 0.022(7) -0.014(7) -0.015(6)
C32 0.108(10) 0.077(8) 0.072(7) -0.002(6) 0.006(7) -0.052(8)
C33 0.082(8) 0.031(5) 0.140(11) 0.006(6) 0.045(8) -0.008(5)
C34 0.035(4) 0.044(5) 0.044(4) 0.002(4) 0.004(3) -0.008(3)
C35 0.058(6) 0.068(6) 0.042(4) -0.003(4) 0.005(4) -0.018(5)
C36 0.104(9) 0.079(8) 0.047(5) -0.017(5) 0.020(5) -0.004(7)
C37 0.130(11) 0.079(8) 0.076(8) -0.032(7) 0.042(7) 0.002(8)
C38 0.098(8) 0.064(7) 0.069(7) -0.017(5) 0.027(6) 0.015(6)
C39 0.023(4) 0.048(5) 0.038(4) 0.007(3) -0.001(3) -0.002(3)
C40 0.065(6) 0.039(5) 0.061(5) 0.009(4) 0.006(4) 0.010(4)
C41 0.082(7) 0.050(6) 0.067(6) -0.006(5) 0.006(5) -0.008(5)
C42 0.074(9) 0.150(14) 0.138(12) 0.003(10) 0.020(9) -0.013(9)
C43 0.045(5) 0.038(4) 0.035(4) 0.004(3) 0.004(3) 0.006(4)
C44 0.056(5) 0.059(6) 0.051(5) 0.011(4) 0.013(4) 0.004(4)
C45 0.098(9) 0.089(9) 0.084(8) 0.016(7) 0.037(7) 0.015(7)
C46 0.091(8) 0.103(9) 0.062(6) 0.007(6) 0.019(6) 0.006(7)

loop_
_atom_type_symbol
_atom_type_description
_atom_type_scat_dispersion_real
_atom_type_scat_dispersion_imag
_atom_type_scat_source
C C 0.0033 0.0016 'International Tables Vol C Tables 4.2.6.8 and 6.1.1.4'
H H 0.0000 0.0000 'International Tables Vol C Tables 4.2.6.8 and 6.1.1.4'
N N 0.0061 0.0033 'International Tables Vol C Tables 4.2.6.8 and 6.1.1.4'
O O 0.0106 0.0060 'International Tables Vol C Tables 4.2.6.8 and 6.1.1.4'
Cl Cl 0.1484 0.1585 'International Tables Vol C Tables 4.2.6.8 and 6.1.1.4'
Er Er -0.2586 4.9576 'International Tables Vol C Tables 4.2.6.8 and 6.1.1.4'

loop_
_geom_angle_atom_site_label_1
_geom_angle_atom_site_label_2
_geom_angle_atom_site_label_3
_geom_angle
_geom_angle_site_symmetry_1
O2 Er1 N2 70.13(19) .
O2 Er1 N1 125.2(2) .
N2 Er1 N1 55.1(2) .
O2 Er1 C2 127.1(3) .
N2 Er1 C2 126.0(4) .
N1 Er1 C2 88.6(4) .
O2 Er1 C10 121.1(5) .
N2 Er1 C10 135.2(5) .
N1 Er1 C10 100.1(7) .
C2 Er1 C10 84.1(5) .
O2 Er1 C3 102.7(4) .
N2 Er1 C3 139.9(3) .
N1 Er1 C3 117.7(4) .
C2 Er1 C3 29.3(4) .
C10 Er1 C3 83.1(5) .
O2 Er1 C6 91.2(5) .
N2 Er1 C6 134.8(4) .
N1 Er1 C6 127.1(4) .
C2 Er1 C6 98.3(6) .
C10 Er1 C6 30.5(5) .
C3 Er1 C6 83.2(4) .
O2 Er1 C1 114.4(5) .
N2 Er1 C1 96.8(4) .
N1 Er1 C1 74.4(3) .
C2 Er1 C1 30.2(4) .
C10 Er1 C1 112.5(6) .
C3 Er1 C1 48.8(4) .
C6 Er1 C1 128.2(6) .
O2 Er1 C8 94.1(5) .
N2 Er1 C8 90.5(3) .
N1 Er1 C8 87.6(4) .
C2 Er1 C8 130.4(5) .
C10 Er1 C8 48.2(5) .
C3 Er1 C8 129.6(4) .
C6 Er1 C8 48.9(4) .
C1 Er1 C8 151.4(6) .
O2 Er1 C4 78.7(3) .
N2 Er1 C4 115.1(4) .
N1 Er1 C4 121.9(4) .
C2 Er1 C4 48.4(4) .
C10 Er1 C4 109.6(7) .
C3 Er1 C4 29.1(4) .
C6 Er1 C4 100.0(5) .
C1 Er1 C4 48.5(4) .
C8 Er1 C4 148.3(5) .
O2 Er1 C7 75.4(3) .
N2 Er1 C7 104.2(4) .
N1 Er1 C7 116.4(4) .
C2 Er1 C7 128.8(5) .
C10 Er1 C7 49.6(4) .
C3 Er1 C7 112.1(4) .
C6 Er1 C7 30.7(4) .
C1 Er1 C7 158.8(5) .
C8 Er1 C7 29.0(4) .
C4 Er1 C7 121.0(5) .
O2 Er1 C9 122.9(4) .
N2 Er1 C9 106.5(6) .
N1 Er1 C9 77.6(4) .
C2 Er1 C9 101.6(6) .
C10 Er1 C9 29.1(5) .
C3 Er1 C9 109.8(6) .
C6 Er1 C9 49.6(5) .
C1 Er1 C9 122.4(7) .
C8 Er1 C9 29.8(4) .
C4 Er1 C9 138.0(7) .
C7 Er1 C9 49.3(4) .
C15 N1 C11 120.2(7) .
C15 N1 Er1 142.2(6) .
C11 N1 Er1 97.4(5) .
C16 N2 C11 120.6(6) .
C16 N2 Er1 138.7(5) .
C11 N2 Er1 98.2(4) .
C20 N3 C16 124.8(6) .
C20 N3 C17 118.6(6) .
C16 N3 C17 116.6(6) .
C20 N4 C21 121.7(7) .
C20 N4 H4' 106(4) .
C21 N4 H4' 132(5) .
C20 O2 Er1 139.3(5) .
C5 C1 C2 107.7(13) .
C5 C1 Er1 76.0(7) .
C2 C1 Er1 73.7(7) .
C5 C1 H1A 126.1 .
C2 C1 H1A 126.1 .
Er1 C1 H1A 116.3 .
C3 C2 C1 107.7(12) .
C3 C2 Er1 75.6(6) .
C1 C2 Er1 76.2(7) .
C3 C2 H2A 126.2 .
C1 C2 H2A 126.2 .
Er1 C2 H2A 114.4 .
C2 C3 C4 109.1(12) .
C2 C3 Er1 75.1(6) .
C4 C3 Er1 76.7(7) .
C2 C3 H3A 125.4 .
C4 C3 H3A 125.4 .
Er1 C3 H3A 114.8 .
C3 C4 C5 108.6(12) .
C3 C4 Er1 74.1(7) .
C5 C4 Er1 75.6(7) .
C3 C4 H4A 125.7 .
C5 C4 H4A 125.7 .
Er1 C4 H4A 116.5 .
C1 C5 C4 106.9(13) .
C1 C5 Er1 74.5(7) .
C4 C5 Er1 74.7(7) .
C1 C5 H5A 126.5 .
C4 C5 H5A 126.5 .
Er1 C5 H5A 116.4 .
C10 C6 C7 105.7(13) .
C10 C6 Er1 74.3(7) .
C7 C6 Er1 75.6(6) .
C10 C6 H6A 127.2 .
C7 C6 H6A 127.2 .
Er1 C6 H6A 115.4 .
C8 C7 C6 106.8(13) .
C8 C7 Er1 75.3(6) .
C6 C7 Er1 73.8(6) .
C8 C7 H7A 126.6 .
C6 C7 H7A 126.6 .
Er1 C7 H7A 116.5 .
C7 C8 C9 111.0(14) .
C7 C8 Er1 75.7(6) .
C9 C8 Er1 75.4(7) .
C7 C8 H8A 124.5 .
C9 C8 H8A 124.5 .
Er1 C8 H8A 116.2 .
C10 C9 C8 106.5(16) .
C10 C9 Er1 74.0(8) .
C8 C9 Er1 74.9(7) .
C10 C9 H9A 126.8 .
C8 C9 H9A 126.8 .
Er1 C9 H9A 116.7 .
C9 C10 C6 110.1(15) .
C9 C10 Er1 76.9(7) .
C6 C10 Er1 75.2(7) .
C9 C10 H10A 124.9 .
C6 C10 H10A 124.9 .
Er1 C10 H10A 114.9 .
N1 C11 N2 109.3(6) .
N1 C11 C12 120.8(7) .
N2 C11 C12 129.9(7) .
N1 C11 Er1 55.6(4) .
N2 C11 Er1 53.7(3) .
C12 C11 Er1 174.5(5) .
C13 C12 C11 117.8(8) .
C13 C12 H12A 121.1 .
C11 C12 H12A 121.1 .
C12 C13 C14 121.5(9) .
C12 C13 H13A 119.3 .
C14 C13 H13A 119.3 .
C15 C14 C13 117.8(9) .
C15 C14 H14A 121.1 .
C13 C14 H14A 121.1 .
N1 C15 C14 122.0(9) .
N1 C15 H15A 119.0 .
C14 C15 H15A 119.0 .
O1 C16 N2 128.6(7) .
O1 C16 N3 116.9(6) .
N2 C16 N3 114.5(6) .
N3 C17 C18 111.9(7) .
N3 C17 H17A 109.2 .
C18 C17 H17A 109.2 .
N3 C17 H17B 109.2 .
C18 C17 H17B 109.2 .
H17A C17 H17B 107.9 .
C19 C18 C17 116.4(9) .
C19 C18 H18A 108.2 .
C17 C18 H18A 108.2 .
C19 C18 H18B 108.2 .
C17 C18 H18B 108.2 .
H18A C18 H18B 107.3 .
C18 C19 Cl1 112.7(9) .
C18 C19 H19A 109.1 .
Cl1 C19 H19A 109.1 .
C18 C19 H19B 109.1 .
Cl1 C19 H19B 109.1 .
H19A C19 H19B 107.8 .
O2 C20 N4 121.1(7) .
O2 C20 N3 121.8(7) .
N4 C20 N3 117.1(7) .
N4 C21 C22 112.5(7) .
N4 C21 H21A 109.1 .
C22 C21 H21A 109.1 .
N4 C21 H21B 109.1 .
C22 C21 H21B 109.1 .
H21A C21 H21B 107.8 .
C23 C22 C21 116.1(9) .
C23 C22 H22A 108.3 .
C21 C22 H22A 108.3 .
C23 C22 H22B 108.3 .
C21 C22 H22B 108.3 .
H22A C22 H22B 107.4 .
C22 C23 Cl2 114.3(9) .
C22 C23 H23A 108.7 .
Cl2 C23 H23A 108.7 .
C22 C23 H23B 108.7 .
Cl2 C23 H23B 108.7 .
H23A C23 H23B 107.6 .
O4 Er2 N6 70.02(19) .
O4 Er2 N5 124.8(2) .
N6 Er2 N5 54.9(2) .
O4 Er2 C33 128.3(3) .
N6 Er2 C33 126.0(4) .
N5 Er2 C33 86.3(3) .
O4 Er2 C28 116.6(4) .
N6 Er2 C28 95.9(3) .
N5 Er2 C28 75.6(3) .
C33 Er2 C28 110.3(4) .
O4 Er2 C25 100.5(4) .
N6 Er2 C25 138.0(3) .
N5 Er2 C25 121.8(4) .
C33 Er2 C25 92.7(4) .
C28 Er2 C25 50.5(4) .
O4 Er2 C27 86.8(3) .
N6 Er2 C27 87.9(3) .
N5 Er2 C27 94.2(3) .
C33 Er2 C27 135.8(4) .
C28 Er2 C27 29.9(3) .
C25 Er2 C27 50.2(3) .
O4 Er2 C26 77.3(3) .
N6 Er2 C26 110.5(3) .
N5 Er2 C26 123.1(3) .
C33 Er2 C26 122.6(4) .
C28 Er2 C26 49.6(4) .
C25 Er2 C26 30.4(3) .
C27 Er2 C26 30.0(3) .
O4 Er2 C29 104.2(4) .
N6 Er2 C29 142.3(3) .
N5 Er2 C29 116.3(3) .
C33 Er2 C29 30.1(3) .
C28 Er2 C29 118.4(4) .
C25 Er2 C29 79.4(4) .
C27 Er2 C29 129.6(3) .
C26 Er2 C29 103.9(4) .
O4 Er2 C24 127.1(3) .
N6 Er2 C24 125.2(4) .
N5 Er2 C24 91.0(4) .
C33 Er2 C24 86.3(4) .
C28 Er2 C24 29.8(4) .
C25 Er2 C24 31.1(4) .
C27 Er2 C24 49.4(4) .
C26 Er2 C24 49.9(4) .
C29 Er2 C24 88.8(5) .
O4 Er2 C32 112.2(4) .
N6 Er2 C32 96.1(3) .
N5 Er2 C32 73.3(3) .
C33 Er2 C32 31.8(4) .
C28 Er2 C32 131.0(5) .
C25 Er2 C32 124.3(4) .
C27 Er2 C32 160.9(4) .
C26 Er2 C32 153.3(4) .
C29 Er2 C32 50.2(4) .
C24 Er2 C32 115.0(5) .
O4 Er2 C31 83.9(3) .
N6 Er2 C31 93.5(3) .
N5 Er2 C31 95.1(4) .
C33 Er2 C31 50.0(4) .
C28 Er2 C31 159.4(4) .
C25 Er2 C31 127.0(4) .
C27 Er2 C31 169.5(4) .
C26 Er2 C31 141.6(4) .
C29 Er2 C31 49.0(4) .
C24 Er2 C31 135.1(4) .
C32 Er2 C31 29.2(4) .
C34 N5 C38 120.3(8) .
C34 N5 Er2 97.8(5) .
C38 N5 Er2 141.7(7) .
C39 N6 C34 121.8(6) .
C39 N6 Er2 138.5(5) .
C34 N6 Er2 98.2(4) .
C43 N7 C39 123.2(6) .
C43 N7 C40 119.3(6) .
C39 N7 C40 117.3(6) .
C43 N8 C44 121.0(7) .
C43 N8 H8' 105(5) .
C44 N8 H8' 133(6) .
C43 O4 Er2 138.3(5) .
C28 C24 C25 108.1(11) .
C28 C24 Er2 74.5(6) .
C25 C24 Er2 73.9(6) .
C28 C24 H24A 125.9 .
C25 C24 H24A 125.9 .
Er2 C24 H24A 117.6 .
C26 C25 C24 105.6(10) .
C26 C25 Er2 75.0(5) .
C24 C25 Er2 75.0(6) .
C26 C25 H25A 127.2 .
C24 C25 H25A 127.2 .
Er2 C25 H25A 115.3 .
C27 C26 C25 109.0(11) .
C27 C26 Er2 74.8(5) .
C25 C26 Er2 74.6(6) .
C27 C26 H26A 125.5 .
C25 C26 H26A 125.5 .
Er2 C26 H26A 117.0 .
C28 C27 C26 108.5(10) .
C28 C27 Er2 74.9(6) .
C26 C27 Er2 75.2(6) .
C28 C27 H27A 125.7 .
C26 C27 H27A 125.7 .
Er2 C27 H27A 116.2 .
C24 C28 C27 108.7(12) .
C24 C28 Er2 75.7(7) .
C27 C28 Er2 75.2(6) .
C24 C28 H28A 125.6 .
C27 C28 H28A 125.6 .
Er2 C28 H28A 115.6 .
C30 C29 C33 110.0(12) .
C30 C29 Er2 77.1(6) .
C33 C29 Er2 74.2(6) .
C30 C29 H29A 125.0 .
C33 C29 H29A 125.0 .
Er2 C29 H29A 115.6 .
C29 C30 C31 107.1(11) .
C29 C30 Er2 73.3(6) .
C31 C30 Er2 74.1(6) .
C29 C30 H30A 126.5 .
C31 C30 H30A 126.5 .
Er2 C30 H30A 118.1 .
C32 C31 C30 110.7(11) .
C32 C31 Er2 75.3(6) .
C30 C31 Er2 76.1(6) .
C32 C31 H31A 124.6 .
C30 C31 H31A 124.6 .
Er2 C31 H31A 115.7 .
C31 C32 C33 106.3(10) .
C31 C32 Er2 75.5(6) .
C33 C32 Er2 72.7(6) .
C31 C32 H32A 126.8 .
C33 C32 H32A 126.8 .
Er2 C32 H32A 117.2 .
C29 C33 C32 105.9(11) .
C29 C33 Er2 75.6(6) .
C32 C33 Er2 75.5(6) .
C29 C33 H33A 127.1 .
C32 C33 H33A 127.1 .
Er2 C33 H33A 114.4 .
N5 C34 N6 109.1(6) .
N5 C34 C35 121.4(7) .
N6 C34 C35 129.5(8) .
N5 C34 Er2 55.3(4) .
N6 C34 Er2 53.9(4) .
C35 C34 Er2 174.8(6) .
C36 C35 C34 116.9(10) .
C36 C35 H35A 121.5 .
C34 C35 H35A 121.5 .
C35 C36 C37 122.1(10) .
C35 C36 H36A 119.0 .
C37 C36 H36A 119.0 .
C38 C37 C36 119.0(9) .
C38 C37 H37A 120.5 .
C36 C37 H37A 120.5 .
C37 C38 N5 120.2(10) .
C37 C38 H38A 119.9 .
N5 C38 H38A 119.9 .
O3 C39 N6 128.8(7) .
O3 C39 N7 115.3(7) .
N6 C39 N7 115.9(6) .
N7 C40 C41 114.5(7) .
N7 C40 H40A 108.6 .
C41 C40 H40A 108.6 .
N7 C40 H40B 108.6 .
C41 C40 H40B 108.6 .
H40A C40 H40B 107.6 .
C42 C41 C40 117.6(10) .
C42 C41 H41A 107.9 .
C40 C41 H41A 107.9 .
C42 C41 H41B 107.9 .
C40 C41 H41B 107.9 .
H41A C41 H41B 107.2 .
C41 C42 Cl3 114.6(9) .
C41 C42 H42A 108.6 .
Cl3 C42 H42A 108.6 .
C41 C42 H42B 108.6 .
Cl3 C42 H42B 108.6 .
H42A C42 H42B 107.6 .
O4 C43 N8 120.4(7) .
O4 C43 N7 121.9(7) .
N8 C43 N7 117.7(7) .
N8 C44 C45 112.5(8) .
N8 C44 H44A 109.1 .
C45 C44 H44A 109.1 .
N8 C44 H44B 109.1 .
C45 C44 H44B 109.1 .
H44A C44 H44B 107.8 .
C46 C45 C44 115.1(10) .
C46 C45 H45A 108.5 .
C44 C45 H45A 108.5 .
C46 C45 H45B 108.5 .
C44 C45 H45B 108.5 .
H45A C45 H45B 107.5 .
C45 C46 Cl4 113.4(9) .
C45 C46 H46A 108.9 .
Cl4 C46 H46A 108.9 .
C45 C46 H46B 108.9 .
Cl4 C46 H46B 108.9 .
H46A C46 H46B 107.7 .
C48 C47 H47A 109.5 .
C48 C47 H47B 109.5 .
H47A C47 H47B 109.5 .
C48 C47 H47C 109.5 .
H47A C47 H47C 109.5 .
H47B C47 H47C 109.5 .
C47 C48 C49 105(2) .
C47 C48 H48A 110.7 .
C49 C48 H48A 110.7 .
C47 C48 H48B 110.7 .
C49 C48 H48B 110.7 .
H48A C48 H48B 108.8 .
C49 C49 C48 147(5) 2_656
C49 C49 H49A 100.0 2_656
C48 C49 H49A 100.0 .
C49 C49 H49B 100.0 2_656
C48 C49 H49B 100.0 .
H49A C49 H49B 104.2 .

loop_
_geom_bond_atom_site_label_1
_geom_bond_atom_site_label_2
_geom_bond_distance
_geom_bond_site_symmetry_2
Er1 O2 2.243(5) .
Er1 N2 2.383(6) .
Er1 N1 2.436(7) .
Er1 C2 2.609(10) .
Er1 C10 2.614(11) .
Er1 C3 2.616(10) .
Er1 C6 2.625(10) .
Er1 C1 2.640(11) .
Er1 C8 2.643(10) .
Er1 C4 2.647(11) .
Er1 C7 2.648(10) .
Er1 C9 2.649(12) .
N1 C15 1.332(10) .
N1 C11 1.338(9) .
N2 C16 1.335(9) .
N2 C11 1.395(9) .
N3 C20 1.393(9) .
N3 C16 1.419(9) .
N3 C17 1.488(9) .
N4 C20 1.330(10) .
N4 C21 1.458(10) .
N4 H4' 0.84(2) .
O1 C16 1.227(8) .
O2 C20 1.245(9) .
Cl1 C19 1.772(12) .
Cl2 C23 1.776(13) .
C1 C5 1.346(19) .
C1 C2 1.366(18) .
C1 H1A 0.9300 .
C2 C3 1.322(16) .
C2 H2A 0.9300 .
C3 C4 1.324(17) .
C3 H3A 0.9300 .
C4 C5 1.357(19) .
C4 H4A 0.9300 .
C5 H5A 0.9300 .
C6 C10 1.38(2) .
C6 C7 1.394(18) .
C6 H6A 0.9300 .
C7 C8 1.324(17) .
C7 H7A 0.9300 .
C8 C9 1.36(2) .
C8 H8A 0.9300 .
C9 C10 1.32(2) .
C9 H9A 0.9300 .
C10 H10A 0.9300 .
C11 C12 1.396(10) .
C12 C13 1.363(11) .
C12 H12A 0.9300 .
C13 C14 1.372(13) .
C13 H13A 0.9300 .
C14 C15 1.369(13) .
C14 H14A 0.9300 .
C15 H15A 0.9300 .
C17 C18 1.522(13) .
C17 H17A 0.9700 .
C17 H17B 0.9700 .
C18 C19 1.468(15) .
C18 H18A 0.9700 .
C18 H18B 0.9700 .
C19 H19A 0.9700 .
C19 H19B 0.9700 .
C21 C22 1.501(12) .
C21 H21A 0.9700 .
C21 H21B 0.9700 .
C22 C23 1.464(14) .
C22 H22A 0.9700 .
C22 H22B 0.9700 .
C23 H23A 0.9700 .
C23 H23B 0.9700 .
Er2 O4 2.272(5) .
Er2 N6 2.381(6) .
Er2 N5 2.422(7) .
Er2 C33 2.610(9) .
Er2 C28 2.613(11) .
Er2 C25 2.615(9) .
Er2 C27 2.616(9) .
Er2 C26 2.621(9) .
Er2 C29 2.627(10) .
Er2 C24 2.628(10) .
Er2 C32 2.646(10) .
Er2 C31 2.649(10) .
N5 C34 1.335(10) .
N5 C38 1.367(10) .
N6 C39 1.320(9) .
N6 C34 1.383(9) .
N7 C43 1.394(9) .
N7 C39 1.424(9) .
N7 C40 1.466(9) .
N8 C43 1.335(9) .
N8 C44 1.446(10) .
N8 H8' 0.86(2) .
O3 C39 1.238(8) .
O4 C43 1.229(8) .
Cl3 C42 1.714(15) .
Cl4 C46 1.756(12) .
C24 C28 1.348(17) .
C24 C25 1.406(17) .
C24 H24A 0.9300 .
C25 C26 1.372(14) .
C25 H25A 0.9300 .
C26 C27 1.355(14) .
C26 H26A 0.9300 .
C27 C28 1.350(15) .
C27 H27A 0.9300 .
C28 H28A 0.9300 .
C29 C30 1.355(16) .
C29 C33 1.362(16) .
C29 H29A 0.9300 .
C30 C31 1.367(16) .
C30 H30A 0.9300 .
C31 C32 1.334(16) .
C31 H31A 0.9300 .
C32 C33 1.442(17) .
C32 H32A 0.9300 .
C33 H33A 0.9300 .
C34 C35 1.420(11) .
C35 C36 1.344(13) .
C35 H35A 0.9300 .
C36 C37 1.390(16) .
C36 H36A 0.9300 .
C37 C38 1.363(15) .
C37 H37A 0.9300 .
C38 H38A 0.9300 .
C40 C41 1.517(12) .
C40 H40A 0.9700 .
C40 H40B 0.9700 .
C41 C42 1.464(16) .
C41 H41A 0.9700 .
C41 H41B 0.9700 .
C42 H42A 0.9700 .
C42 H42B 0.9700 .
C44 C45 1.502(12) .
C44 H44A 0.9700 .
C44 H44B 0.9700 .
C45 C46 1.484(15) .
C45 H45A 0.9700 .
C45 H45B 0.9700 .
C46 H46A 0.9700 .
C46 H46B 0.9700 .
C47 C48 1.458(18) .
C47 H47A 0.9600 .
C47 H47B 0.9600 .
C47 H47C 0.9600 .
C48 C49 1.495(18) .
C48 H48A 0.9700 .
C48 H48B 0.9700 .
C49 C49 1.24(5) 2_656
C49 H49A 0.9700 .
C49 H49B 0.9700 .
